data_7239596
loop_
_publ_author_name
'Dufaye, Maxime'
'Duval, Sylvain'
'Stoclet, Gregory'
'Loiseau, Thierry'

_publ_section_title
;
 Influence of pH on CeIV-[AsIIIW9O33]9&#x2212; association for the
 formation of hexanuclear cerium(iv) oxo-hydroxo-clusters stabilized by
 trivacant polyanions
;
_journal_issue 2
_journal_name_full CrystEngComm
_journal_page_first 371
_journal_page_last 380
_journal_paper_doi 10.1039/C9CE01663E
_journal_volume 22
_journal_year 2020
_chemical_formula_sum 'C13.68 H13.68 As4 Ce24 Na2 O214 W36'
_chemical_formula_weight 15209.28
_space_group_crystal_system tetragonal
_space_group_IT_number 82
_space_group_name_Hall 'I -4'
_space_group_name_H-M_alt 'I -4'
_atom_sites_solution_hydrogens geom
_atom_sites_solution_primary direct
_audit_creation_date 2019-09-20
_audit_creation_method
;
Olex2 1.2
(compiled 2018.05.29 svn.r3508 for OlexSys, GUI svn.r5506)
;
_audit_update_record
;
2019-11-26 deposited with the CCDC.	2019-11-27 downloaded from the CCDC.
;
_cell_angle_alpha 90
_cell_angle_beta 90
_cell_angle_gamma 90
_cell_formula_units_Z 2
_cell_length_a 24.7106(15)
_cell_length_b 24.7106(15)
_cell_length_c 23.2547(14)
_cell_measurement_reflns_used 9972
_cell_measurement_temperature 100.0
_cell_measurement_theta_max 26.28
_cell_measurement_theta_min 2.41
_cell_volume 14199.6(15)
_computing_molecular_graphics 'Olex2 (Dolomanov et al., 2009)'
_computing_publication_material 'Olex2 (Dolomanov et al., 2009)'
_computing_structure_refinement 'XL (Sheldrick, 2008)'
_computing_structure_solution 'XT (Sheldrick, 2015)'
_diffrn_ambient_temperature 100.0
_diffrn_detector 'Bruker APEX2 area detector'
_diffrn_detector_area_resol_mean 7.9
_diffrn_detector_type 'CCD area detector'
_diffrn_measured_fraction_theta_full 1.000
_diffrn_measured_fraction_theta_max 0.999
_diffrn_measurement_device 'three-circle diffractometer'
_diffrn_measurement_device_type 'Bruker APEX-II CCD'
_diffrn_measurement_method '\f and \w scans'
_diffrn_radiation_monochromator 'mirror optics'
_diffrn_radiation_probe x-ray
_diffrn_radiation_type MoK\a
_diffrn_radiation_wavelength 0.71073
_diffrn_reflns_av_R_equivalents 0.0505
_diffrn_reflns_av_unetI/netI 0.0559
_diffrn_reflns_Laue_measured_fraction_full 1.000
_diffrn_reflns_Laue_measured_fraction_max 0.999
_diffrn_reflns_limit_h_max 29
_diffrn_reflns_limit_h_min -30
_diffrn_reflns_limit_k_max 30
_diffrn_reflns_limit_k_min -25
_diffrn_reflns_limit_l_max 28
_diffrn_reflns_limit_l_min -29
_diffrn_reflns_number 53274
_diffrn_reflns_point_group_measured_fraction_full 1.000
_diffrn_reflns_point_group_measured_fraction_max 0.999
_diffrn_reflns_theta_full 25.242
_diffrn_reflns_theta_max 26.360
_diffrn_reflns_theta_min 1.165
_diffrn_source 'microfocus sealed X-ray tube'
_diffrn_source_type 'Incoatec I\ms'
_diffrn_standards_number 0
_exptl_absorpt_coefficient_mu 18.857
_exptl_absorpt_correction_T_max 0.7454
_exptl_absorpt_correction_T_min 0.4706
_exptl_absorpt_correction_type multi-scan
_exptl_absorpt_process_details
'SADABS-2014/5 (Bruker,2014/5) was used for absorption correction. wR2(int) was 0.1291 before and 0.0538 after correction. The Ratio of minimum to maximum transmission is 0.6313. The \l/2 correction factor is Not present.'
_exptl_crystal_colour 'clear light orange'
_exptl_crystal_colour_lustre clear
_exptl_crystal_colour_modifier light
_exptl_crystal_colour_primary orange
_exptl_crystal_density_diffrn 3.557
_exptl_crystal_description prism
_exptl_crystal_F_000 13316
_exptl_crystal_size_max 0.04
_exptl_crystal_size_mid 0.04
_exptl_crystal_size_min 0.02
_refine_diff_density_max 1.466
_refine_diff_density_min -1.324
_refine_diff_density_rms 0.251
_refine_ls_abs_structure_details
;
 Flack x determined using 5653 quotients [(I+)-(I-)]/[(I+)+(I-)]
 (Parsons, Flack and Wagner, Acta Cryst. B69 (2013) 249-259).
;
_refine_ls_abs_structure_Flack -0.002(4)
_refine_ls_extinction_method none
_refine_ls_goodness_of_fit_ref 1.019
_refine_ls_hydrogen_treatment constr
_refine_ls_matrix_type full
_refine_ls_number_parameters 891
_refine_ls_number_reflns 14485
_refine_ls_number_restraints 0
_refine_ls_restrained_S_all 1.019
_refine_ls_R_factor_all 0.0420
_refine_ls_R_factor_gt 0.0326
_refine_ls_shift/su_max 0.004
_refine_ls_shift/su_mean 0.000
_refine_ls_structure_factor_coef Fsqd
_refine_ls_weighting_details 'w=1/[\s^2^(Fo^2^)+(0.0322P)^2^+44.6493P] where P=(Fo^2^+2Fc^2^)/3'
_refine_ls_weighting_scheme calc
_refine_ls_wR_factor_gt 0.0670
_refine_ls_wR_factor_ref 0.0712
_reflns_Friedel_coverage 0.947
_reflns_Friedel_fraction_full 1.000
_reflns_Friedel_fraction_max 0.998
_reflns_number_gt 12948
_reflns_number_total 14485
_reflns_threshold_expression 'I > 2\s(I)'
_cod_data_source_file c9ce01663e2.cif
_cod_data_source_block mc066bis
_cod_depositor_comments
;
 Adding full bibliography for 7239596--7239599.cif.

2023-11-23
Z value and formula fixed to values more according to usual
chemical conventions.                 miguel
;
_cod_original_formula_weight 3802.32
_cod_original_formula_moiety 'C3.42 H3.42 As Ce6 Na0.5 O56 W9, 17.5(O)'
_cod_original_formula_units_Z 8
_cod_original_cell_volume 14199.6(19)
_cod_original_formula_sum 'C3.42 H3.42 As Ce6 Na0.50 O73.50 W9'
_cod_database_code 7239596
_shelx_shelxl_version_number 2014/7
_shelx_space_group_comment
;
The symmetry employed for this shelxl refinement is uniquely defined
by the following loop, which should always be used as a source of
symmetry information in preference to the above space-group names.
They are only intended as comments.
;
_olex2_refinement_description
;
1. Fixed Uiso
 At 1.2 times of:
  All C(H) groups
2. Others
 Sof(O45B)=1-FVAR(1)
 Sof(C1)=Sof(H1)=Sof(O45A)=FVAR(1)
 Sof(O18W)=1-FVAR(2)
 Sof(O17W)=FVAR(2)
 Fixed Sof: O1W(0.75) Na1(0.5) O22W(0.25) O10W(0.5) O2W(0.5) O30W(0.5)
 O8W(0.4) O26W(0.3) O7W(0.3) O9W(0.3) O6W(0.3) O13W(0.2) O3W(0.3) O4W(0.2)
 O5W(0.2) O12W(0.2) O14W(0.2) O11W(0.1)
3.a Aromatic/amide H refined with riding coordinates:
 C2(H2), C3(H3), C4(H4), C1(H1)
;
_olex2_exptl_crystal_mounting_method 'mitegen loop'
_olex2_submission_original_sample_id 'compound 1'
_olex2_submission_special_instructions 'No special instructions were received'

loop_
_space_group_symop_operation_xyz
'x, y, z'
'-x, -y, z'
'y, -x, -z'
'-y, x, -z'
'x+1/2, y+1/2, z+1/2'
'-x+1/2, -y+1/2, z+1/2'
'y+1/2, -x+1/2, -z+1/2'
'-y+1/2, x+1/2, -z+1/2'

loop_
_atom_site_label
_atom_site_type_symbol
_atom_site_fract_x
_atom_site_fract_y
_atom_site_fract_z
_atom_site_U_iso_or_equiv
_atom_site_adp_type
_atom_site_occupancy
_atom_site_site_symmetry_order
_atom_site_calc_flag
_atom_site_refinement_flags_posn
_atom_site_refinement_flags_adp
_atom_site_refinement_flags_occupancy
_atom_site_disorder_assembly
_atom_site_disorder_group
W8 W 0.43564(3) 0.68830(3) 0.42551(3) 0.01066(15) Uani 1 1 d . . . . .
W9 W 0.32421(3) 0.74534(3) 0.37389(3) 0.01282(15) Uani 1 1 d . . . . .
W7 W 0.49399(3) 0.73763(3) 0.56575(3) 0.01196(15) Uani 1 1 d . . . . .
W3 W 0.43955(3) 0.81982(3) 0.37213(3) 0.01405(16) Uani 1 1 d . . . . .
W2 W 0.49839(3) 0.86886(3) 0.51374(3) 0.01625(16) Uani 1 1 d . . . . .
W4 W 0.25808(3) 0.85400(3) 0.45196(3) 0.01691(17) Uani 1 1 d . . . . .
W6 W 0.43048(3) 0.83661(3) 0.63620(3) 0.01691(17) Uani 1 1 d . . . . .
W1 W 0.37236(3) 0.93088(3) 0.45431(3) 0.01898(17) Uani 1 1 d . . . . .
W5 W 0.30819(3) 0.89778(3) 0.57805(3) 0.01898(17) Uani 1 1 d . . . . .
Ce3 Ce 0.23395(4) 0.70072(4) 0.51061(4) 0.0133(2) Uani 1 1 d . . . . .
Ce2 Ce 0.36383(4) 0.63810(4) 0.57297(4) 0.0116(2) Uani 1 1 d . . . . .
Ce1 Ce 0.29123(4) 0.75010(4) 0.65297(4) 0.0151(2) Uani 1 1 d . . . . .
As1 As 0.37002(7) 0.78589(7) 0.51103(7) 0.0110(4) Uani 1 1 d . . . . .
O11 O 0.4748(5) 0.7469(5) 0.3785(5) 0.015(3) Uani 1 1 d . . . . .
O24 O 0.3806(4) 0.6898(4) 0.3696(5) 0.011(2) Uani 1 1 d . . . . .
O22 O 0.4896(5) 0.7174(4) 0.4832(5) 0.013(3) Uani 1 1 d . . . . .
O8 O 0.3440(6) 0.9523(5) 0.5255(6) 0.026(3) Uani 1 1 d . . . . .
O6 O 0.4927(5) 0.8328(5) 0.4351(5) 0.016(3) Uani 1 1 d . . . . .
O7 O 0.3048(5) 0.9160(5) 0.4230(5) 0.018(3) Uani 1 1 d . . . . .
O10 O 0.5374(5) 0.7996(5) 0.5282(5) 0.016(3) Uani 1 1 d . . . . .
O12 O 0.3822(5) 0.7888(5) 0.3315(5) 0.014(3) Uani 1 1 d . . . . .
O9 O 0.4889(5) 0.8804(5) 0.5910(5) 0.025(3) Uani 1 1 d . . . . .
O18 O 0.3806(5) 0.8889(5) 0.6083(5) 0.020(3) Uani 1 1 d . . . . .
O1W O 0.4224(14) 0.6726(12) 0.197(2) 0.15(2) Uani 0.75 1 d . . . . .
O31 O 0.3945(5) 0.6635(5) 0.4821(5) 0.015(3) Uani 1 1 d . . . . .
O30 O 0.4364(5) 0.6971(5) 0.5810(5) 0.017(3) Uani 1 1 d . . . . .
O32 O 0.2920(5) 0.7118(5) 0.4331(5) 0.016(3) Uani 1 1 d . . . . .
O15 O 0.3928(4) 0.7706(4) 0.4392(5) 0.011(2) Uiso 1 1 d . . . . .
O16 O 0.2509(5) 0.8986(5) 0.5208(5) 0.024(3) Uani 1 1 d . . . . .
O34 O 0.3017(4) 0.7040(4) 0.5711(5) 0.012(2) Uani 1 1 d . . . . .
O42 O 0.3953(5) 0.5555(5) 0.5249(5) 0.019(3) Uani 1 1 d . . . . .
O43 O 0.4290(5) 0.5913(5) 0.6319(5) 0.019(3) Uani 1 1 d . . . . .
O26 O 0.2945(5) 0.8135(5) 0.3931(5) 0.016(3) Uani 1 1 d . . . . .
O29 O 0.3786(5) 0.7870(5) 0.6471(5) 0.017(3) Uani 1 1 d . . . . .
O46 O 0.2296(5) 0.8067(6) 0.7047(5) 0.027(3) Uani 1 1 d . . . . .
O36 O 0.2874(5) 0.6162(5) 0.5098(5) 0.015(3) Uani 1 1 d . . . . .
O40 O 0.1945(5) 0.6370(5) 0.5662(5) 0.018(3) Uani 1 1 d . . . . .
O2 O 0.5541(5) 0.9085(5) 0.5009(5) 0.025(3) Uani 1 1 d . . . . .
O44 O 0.1950(5) 0.6438(6) 0.4340(6) 0.031(3) Uani 1 1 d . . . . .
Na1 Na 0.5214(5) 0.5567(6) 0.5715(6) 0.020(3) Uani 0.5 1 d . . . . .
O52 O 0.3864(6) 0.5744(6) 0.7159(5) 0.029(3) Uani 1 1 d . . . . .
O35 O 0.3513(4) 0.6742(5) 0.6681(5) 0.012(3) Uiso 1 1 d . . . . .
O33 O 0.2416(5) 0.7937(5) 0.4901(5) 0.020(3) Uani 1 1 d . . . . .
O5 O 0.4424(5) 0.9131(5) 0.4909(5) 0.020(3) Uani 1 1 d . . . . .
O4 O 0.4024(5) 0.8810(5) 0.3963(5) 0.022(3) Uani 1 1 d . . . . .
O20 O 0.4879(5) 0.7809(5) 0.6326(5) 0.017(3) Uani 1 1 d . . . . .
O13 O 0.3415(5) 0.8511(4) 0.4978(5) 0.014(3) Uani 1 1 d . . . . .
O25 O 0.2868(5) 0.7258(5) 0.3158(5) 0.021(3) Uani 1 1 d . . . . .
O49 O 0.0913(6) 0.5973(6) 0.6379(8) 0.047(5) Uani 1 1 d . . . . .
O37 O 0.2057(5) 0.7413(5) 0.6010(5) 0.020(3) Uani 1 1 d . . . . .
O47 O 0.3193(5) 0.7568(6) 0.7510(5) 0.024(3) Uani 1 1 d . . . . .
O1 O 0.3866(5) 0.9924(5) 0.4226(6) 0.025(3) Uani 1 1 d . . . . .
O51 O 0.3203(6) 0.6714(7) 0.7857(6) 0.035(4) Uani 1 1 d . . . . .
O54 O 0.2879(7) 0.5091(6) 0.7229(6) 0.040(4) Uani 1 1 d . . . . .
O41 O 0.2084(5) 0.5789(5) 0.6630(5) 0.021(3) Uani 1 1 d . . . . .
O28 O 0.2886(5) 0.8329(5) 0.6061(5) 0.019(3) Uani 1 1 d . . . . .
O3 O 0.4779(5) 0.8428(5) 0.3150(5) 0.017(3) Uani 1 1 d . . . . .
O39 O 0.3068(5) 0.5853(5) 0.6191(5) 0.014(3) Uani 1 1 d . . . . .
O21 O 0.5487(5) 0.6981(5) 0.5849(5) 0.020(3) Uani 1 1 d . . . . .
O53 O 0.3262(7) 0.5685(7) 0.8129(6) 0.042(4) Uani 1 1 d . . . . .
O56 O 0.0938(6) 0.7064(6) 0.5943(7) 0.039(4) Uani 1 1 d . . . . .
O48 O 0.1232(7) 0.7319(7) 0.7112(6) 0.049(5) Uani 1 1 d . . . . .
O29W O 0.4442(7) 0.6932(7) 0.7270(7) 0.051(5) Uani 1 1 d . . . . .
O27 O 0.1986(5) 0.8713(5) 0.4189(5) 0.022(3) Uani 1 1 d . . . . .
O17 O 0.2809(6) 0.9437(6) 0.6266(6) 0.031(3) Uani 1 1 d . . . . .
O50 O 0.1453(5) 0.6299(6) 0.7437(6) 0.028(3) Uani 1 1 d . . . . .
O14 O 0.4350(5) 0.8053(5) 0.5404(5) 0.016(3) Uani 1 1 d . . . . .
O19 O 0.4433(6) 0.8610(6) 0.7035(6) 0.032(4) Uani 1 1 d . . . . .
O15W O 0.1560(7) 0.8390(7) 0.5854(7) 0.054(5) Uani 1 1 d . . . . .
O28W O 0.5563(9) 0.7911(9) 0.7310(8) 0.075(6) Uani 1 1 d . . . . .
O55 O 0.2234(6) 0.6007(6) 0.7812(6) 0.031(4) Uani 1 1 d . . . . .
Ce4 Ce 0.16412(4) 0.66492(4) 0.65049(4) 0.0175(2) Uani 1 1 d . . . . .
Ce5 Ce 0.29426(4) 0.60748(4) 0.71336(4) 0.0178(2) Uani 1 1 d . . . . .
Ce6 Ce 0.23641(4) 0.55764(4) 0.56864(4) 0.0126(2) Uani 1 1 d . . . . .
O23 O 0.4713(5) 0.6346(5) 0.4019(5) 0.020(3) Uani 1 1 d . . . . .
O38 O 0.2439(5) 0.6789(5) 0.6868(5) 0.018(3) Uani 1 1 d . . . . .
C2 C 0.3230(9) 0.7212(10) 0.7915(9) 0.036(5) Uani 1 1 d . . . . .
H2 H 0.3282 0.7345 0.8294 0.043 Uiso 1 1 calc R . . . .
O45B O 0.1444(13) 0.7327(13) 0.4807(18) 0.044(9) Uiso 0.58(5) 1 d . . . A 2
C3 C 0.4259(9) 0.5735(8) 0.6831(8) 0.030(5) Uani 1 1 d . . . . .
H3 H 0.4579 0.5577 0.6982 0.036 Uiso 1 1 calc R . . . .
C4 C 0.1740(10) 0.6094(9) 0.7838(9) 0.037(6) Uani 1 1 d . . . . .
H4 H 0.1560 0.6000 0.8185 0.045 Uiso 1 1 calc R . . . .
O21W O 0.0346(10) 0.5681(9) 0.7389(11) 0.101(9) Uani 1 1 d . . . . .
O19W O 0.0003(8) 0.7425(10) 0.6425(10) 0.094(8) Uani 1 1 d . . . . .
O27W O 0.5268(10) 0.8851(11) 0.7888(10) 0.102(9) Uani 1 1 d . . . . .
O25W O 0.4341(11) 0.8518(18) 0.8288(13) 0.20(2) Uani 1 1 d . . . . .
O16W O 0.1959(10) 0.9114(9) 0.7106(13) 0.109(9) Uani 1 1 d . . . . .
O20W O 0.0644(9) 0.6546(12) 0.4568(19) 0.20(2) Uani 1 1 d . . . . .
O23W O 0.3254(12) 0.8502(9) 0.8186(8) 0.105(10) Uani 1 1 d . . . . .
O24W O 0.4524(11) 0.754(2) 0.8247(15) 0.27(3) Uani 1 1 d . . . . .
O18W O 0.125(4) 0.923(3) 0.818(2) 0.20(4) Uani 0.53(7) 1 d . . . B 2
O22W O 0.5000 0.5000 0.785(2) 0.073(17) Uani 0.5 2 d S T P . .
O10W O 0.145(2) 0.9685(14) 0.627(2) 0.095(18) Uani 0.5 1 d . . . . .
O2W O 0.4530(16) 0.6084(16) 0.2550(15) 0.060(10) Uiso 0.5 1 d . . . . .
O30W O 0.556(2) 1.0022(13) 0.599(2) 0.087(15) Uani 0.5 1 d . . . . .
C1 C 0.102(2) 0.720(2) 0.536(2) 0.033(16) Uiso 0.42(5) 1 d . . . A 1
H1 H 0.0685 0.7264 0.5170 0.040 Uiso 0.42(5) 1 calc R . . A 1
O8W O 0.0971(18) 0.804(3) 0.422(2) 0.12(3) Uani 0.4 1 d . . . . .
O26W O 0.441(2) 0.965(2) 0.813(3) 0.060(17) Uiso 0.3 1 d . . . . .
O7W O 0.092(2) 0.949(3) 0.446(3) 0.08(2) Uani 0.3 1 d . . . . .
O9W O 0.094(2) 0.833(2) 0.478(3) 0.051(15) Uiso 0.3 1 d . . . . .
O6W O 0.060(3) 0.886(3) 0.327(3) 0.08(2) Uiso 0.3 1 d . . . . .
O13W O -0.006(3) 0.801(3) 0.526(3) 0.032(18) Uiso 0.2 1 d . . . . .
O3W O 0.447(2) 0.569(2) 0.299(3) 0.053(16) Uiso 0.3 1 d . . . . .
O4W O 0.070(3) 0.981(3) 0.318(3) 0.034(18) Uiso 0.2 1 d . . . . .
O5W O 0.064(3) 0.927(3) 0.338(3) 0.033(18) Uiso 0.2 1 d . . . . .
O12W O -0.017(3) 0.828(3) 0.485(3) 0.029(16) Uiso 0.2 1 d . . . . .
O14W O 0.038(3) 0.843(3) 0.592(3) 0.05(2) Uiso 0.2 1 d . . . . .
O11W O 0.050(6) 0.949(7) 0.578(7) 0.05(4) Uiso 0.1 1 d . . . . .
O45A O 0.1382(15) 0.7248(14) 0.505(2) 0.023(10) Uiso 0.42(5) 1 d . . . A 1
O17W O 0.156(2) 0.9545(15) 0.8028(15) 0.049(19) Uani 0.47(7) 1 d . . . B 1

loop_
_atom_site_aniso_label
_atom_site_aniso_U_11
_atom_site_aniso_U_22
_atom_site_aniso_U_33
_atom_site_aniso_U_23
_atom_site_aniso_U_13
_atom_site_aniso_U_12
W8 0.0122(3) 0.0115(3) 0.0082(3) 0.0013(3) 0.0000(3) 0.0011(3)
W9 0.0138(4) 0.0156(4) 0.0091(3) 0.0008(3) -0.0022(3) 0.0022(3)
W7 0.0114(4) 0.0144(4) 0.0101(3) 0.0002(3) -0.0011(3) -0.0010(3)
W3 0.0155(4) 0.0137(4) 0.0130(3) 0.0047(3) -0.0012(3) 0.0008(3)
W2 0.0175(4) 0.0123(4) 0.0190(4) -0.0007(3) -0.0023(3) -0.0026(3)
W4 0.0185(4) 0.0142(4) 0.0180(4) 0.0015(3) -0.0016(3) 0.0057(3)
W6 0.0180(4) 0.0177(4) 0.0151(4) -0.0053(3) -0.0024(3) -0.0004(3)
W1 0.0238(4) 0.0108(4) 0.0223(4) 0.0017(3) -0.0020(3) 0.0021(3)
W5 0.0225(4) 0.0149(4) 0.0196(4) -0.0039(3) 0.0000(3) 0.0043(3)
Ce3 0.0133(5) 0.0128(5) 0.0138(5) -0.0010(4) 0.0001(4) 0.0015(4)
Ce2 0.0107(5) 0.0141(5) 0.0100(4) 0.0002(4) 0.0013(4) 0.0013(4)
Ce1 0.0149(5) 0.0169(5) 0.0135(5) -0.0043(4) 0.0015(4) 0.0017(5)
As1 0.0138(9) 0.0107(9) 0.0084(8) -0.0004(7) -0.0014(7) 0.0011(7)
O11 0.016(6) 0.015(6) 0.012(6) 0.003(5) -0.001(5) 0.002(5)
O24 0.005(6) 0.014(6) 0.014(6) 0.002(5) 0.000(5) -0.001(5)
O22 0.016(6) 0.009(6) 0.013(6) 0.005(5) -0.005(5) -0.001(5)
O8 0.036(8) 0.010(7) 0.034(8) -0.004(6) 0.003(7) 0.002(6)
O6 0.011(6) 0.021(7) 0.018(6) 0.002(5) -0.009(5) 0.002(6)
O7 0.025(7) 0.013(6) 0.015(6) 0.005(5) 0.002(6) 0.000(6)
O10 0.024(7) 0.012(6) 0.014(6) -0.005(5) -0.005(5) 0.001(6)
O12 0.015(7) 0.016(7) 0.013(6) 0.007(5) -0.005(5) -0.001(6)
O9 0.030(8) 0.012(7) 0.032(8) -0.003(6) -0.012(6) -0.003(6)
O18 0.022(7) 0.018(7) 0.019(7) -0.006(5) -0.001(6) -0.001(6)
O1W 0.11(3) 0.048(19) 0.29(5) -0.08(3) 0.14(3) -0.033(19)
O31 0.017(7) 0.014(6) 0.014(6) -0.002(5) 0.004(5) -0.006(5)
O30 0.019(7) 0.020(7) 0.012(6) -0.006(5) 0.004(5) -0.002(6)
O32 0.022(7) 0.010(6) 0.016(6) -0.002(5) -0.003(5) 0.009(5)
O16 0.020(7) 0.022(7) 0.029(7) 0.000(6) 0.002(6) 0.017(6)
O34 0.008(6) 0.013(6) 0.015(6) -0.004(5) 0.003(5) 0.002(5)
O42 0.024(7) 0.023(7) 0.012(6) -0.007(5) 0.002(5) 0.001(6)
O43 0.019(7) 0.020(7) 0.018(6) 0.005(6) -0.005(6) 0.001(6)
O26 0.012(6) 0.018(7) 0.016(6) 0.001(5) 0.005(5) 0.003(6)
O29 0.015(7) 0.019(7) 0.019(6) -0.005(5) -0.001(5) 0.011(6)
O46 0.030(8) 0.032(8) 0.019(7) -0.010(6) 0.004(6) -0.002(7)
O36 0.009(6) 0.020(7) 0.016(6) 0.000(5) -0.003(5) 0.002(5)
O40 0.013(6) 0.014(6) 0.025(7) -0.008(5) 0.005(5) 0.001(5)
O2 0.033(8) 0.014(7) 0.026(7) 0.002(6) -0.004(6) -0.007(6)
O44 0.024(8) 0.040(9) 0.028(8) -0.008(7) -0.006(6) -0.004(7)
Na1 0.006(7) 0.039(9) 0.015(7) 0.016(7) 0.004(6) 0.000(6)
O52 0.031(8) 0.039(9) 0.017(7) 0.013(6) 0.008(6) 0.012(7)
O33 0.020(7) 0.017(7) 0.022(7) 0.004(6) 0.004(6) 0.008(6)
O5 0.020(7) 0.008(6) 0.031(7) 0.001(6) -0.001(6) -0.008(6)
O4 0.015(7) 0.027(8) 0.023(7) 0.007(6) -0.004(6) 0.009(6)
O20 0.017(7) 0.024(7) 0.010(6) 0.005(5) -0.007(5) -0.002(6)
O13 0.017(7) 0.006(6) 0.020(6) -0.001(5) 0.002(5) 0.003(5)
O25 0.021(7) 0.026(8) 0.015(6) -0.001(6) -0.007(5) -0.003(6)
O49 0.019(8) 0.035(9) 0.087(13) 0.016(9) -0.013(8) 0.000(7)
O37 0.025(7) 0.017(7) 0.019(6) -0.002(5) 0.006(6) 0.007(6)
O47 0.012(7) 0.034(8) 0.026(7) -0.012(6) 0.003(6) -0.003(6)
O1 0.033(8) 0.017(7) 0.026(7) 0.002(6) -0.002(6) -0.002(6)
O51 0.031(9) 0.055(11) 0.019(7) 0.004(7) 0.003(6) -0.004(8)
O54 0.058(11) 0.030(9) 0.030(8) 0.001(7) -0.009(8) 0.002(8)
O41 0.018(7) 0.027(8) 0.017(6) -0.011(6) 0.005(5) 0.004(6)
O28 0.023(7) 0.017(7) 0.019(6) -0.003(5) 0.003(6) -0.001(6)
O3 0.021(7) 0.016(7) 0.015(6) 0.006(5) -0.004(5) 0.003(6)
O39 0.012(6) 0.018(7) 0.011(6) 0.005(5) 0.000(5) 0.005(5)
O21 0.020(7) 0.025(7) 0.015(6) 0.008(5) -0.003(5) -0.005(6)
O53 0.048(10) 0.062(11) 0.017(7) -0.011(7) 0.001(7) 0.016(9)
O56 0.020(8) 0.045(10) 0.051(10) 0.010(8) -0.002(7) 0.001(7)
O48 0.056(11) 0.060(12) 0.031(9) -0.016(8) -0.008(8) 0.031(10)
O29W 0.034(10) 0.064(12) 0.053(11) -0.022(9) -0.007(8) 0.007(9)
O27 0.018(7) 0.024(7) 0.025(7) -0.002(6) -0.002(6) 0.014(6)
O17 0.029(8) 0.030(8) 0.034(8) -0.011(7) -0.002(7) 0.009(7)
O50 0.022(8) 0.039(9) 0.024(7) -0.005(7) 0.007(6) 0.007(7)
O14 0.020(7) 0.014(6) 0.012(6) -0.002(5) -0.006(5) -0.001(6)
O19 0.039(9) 0.032(9) 0.025(7) -0.003(6) -0.005(7) 0.006(7)
O15W 0.049(11) 0.060(12) 0.051(11) -0.003(9) 0.009(9) 0.021(9)
O28W 0.072(15) 0.088(17) 0.065(13) 0.006(12) -0.012(11) -0.014(13)
O55 0.019(8) 0.045(9) 0.028(8) -0.002(7) -0.010(6) -0.009(7)
Ce4 0.0156(5) 0.0223(6) 0.0145(5) -0.0034(4) 0.0039(4) 0.0005(5)
Ce5 0.0185(6) 0.0226(6) 0.0124(5) -0.0004(4) 0.0048(4) 0.0012(5)
Ce6 0.0138(5) 0.0129(5) 0.0110(5) 0.0002(4) 0.0026(4) 0.0003(4)
O23 0.013(7) 0.024(7) 0.022(7) -0.002(6) 0.004(5) 0.000(6)
O38 0.011(6) 0.029(8) 0.016(6) -0.004(6) -0.001(5) 0.005(6)
C2 0.043(15) 0.042(15) 0.022(11) 0.000(11) 0.005(10) -0.003(12)
C3 0.032(12) 0.031(12) 0.028(11) 0.022(10) 0.002(10) 0.016(10)
C4 0.044(16) 0.038(14) 0.030(12) 0.005(10) 0.018(11) -0.008(12)
O21W 0.099(19) 0.066(16) 0.14(2) -0.042(15) 0.047(17) -0.035(14)
O19W 0.031(11) 0.14(2) 0.113(19) -0.063(17) 0.017(11) -0.008(12)
O27W 0.088(18) 0.12(2) 0.094(17) -0.035(16) -0.055(15) 0.002(16)
O25W 0.073(19) 0.38(5) 0.15(3) -0.18(3) -0.063(18) 0.08(3)
O16W 0.10(2) 0.057(15) 0.17(3) -0.002(16) 0.043(19) -0.001(14)
O20W 0.039(13) 0.13(2) 0.43(6) 0.21(3) 0.03(2) 0.017(15)
O23W 0.21(3) 0.069(15) 0.036(11) -0.008(11) -0.005(14) -0.051(18)
O24W 0.049(17) 0.57(8) 0.17(3) -0.25(4) -0.021(19) 0.00(3)
O18W 0.44(13) 0.10(6) 0.05(3) 0.01(3) 0.03(5) -0.06(7)
O22W 0.06(4) 0.08(4) 0.07(4) 0.000 0.000 0.04(4)
O10W 0.14(4) 0.03(2) 0.12(4) 0.02(2) -0.08(3) 0.02(2)
O30W 0.14(4) 0.011(17) 0.11(4) 0.01(2) 0.01(3) 0.01(2)
O8W 0.03(3) 0.26(8) 0.07(3) 0.10(5) -0.03(3) -0.04(4)
O7W 0.04(4) 0.16(8) 0.05(4) -0.02(4) -0.01(3) 0.01(4)
O17W 0.12(4) 0.01(2) 0.016(19) 0.001(14) -0.04(2) 0.01(2)

loop_
_atom_type_symbol
_atom_type_description
_atom_type_scat_dispersion_real
_atom_type_scat_dispersion_imag
_atom_type_scat_source
C C 0.0033 0.0016 'International Tables Vol C Tables 4.2.6.8 and 6.1.1.4'
H H 0.0000 0.0000 'International Tables Vol C Tables 4.2.6.8 and 6.1.1.4'
As As 0.0499 2.0058 'International Tables Vol C Tables 4.2.6.8 and 6.1.1.4'
Ce Ce -0.2486 2.6331 'International Tables Vol C Tables 4.2.6.8 and 6.1.1.4'
Na Na 0.0362 0.0249 'International Tables Vol C Tables 4.2.6.8 and 6.1.1.4'
O O 0.0106 0.0060 'International Tables Vol C Tables 4.2.6.8 and 6.1.1.4'
W W -0.8490 6.8722 'International Tables Vol C Tables 4.2.6.8 and 6.1.1.4'

loop_
_geom_angle_atom_site_label_1
_geom_angle_atom_site_label_2
_geom_angle_atom_site_label_3
_geom_angle
_geom_angle_site_symmetry_1
_geom_angle_site_symmetry_3
O11 W8 O15 70.7(4) . .
O11 W8 Ce6 41.4(3) . 3_566
O24 W8 O11 87.7(5) . .
O24 W8 O22 157.9(5) . .
O24 W8 O15 75.3(4) . .
O24 W8 Ce6 129.1(3) . 3_566
O22 W8 O11 77.9(4) . .
O22 W8 O15 84.1(4) . .
O22 W8 Ce6 39.4(3) . 3_566
O31 W8 O11 155.2(5) . .
O31 W8 O24 96.0(5) . .
O31 W8 O22 90.5(5) . .
O31 W8 O15 86.5(5) . .
O31 W8 Ce6 129.9(4) . 3_566
O15 W8 Ce6 85.6(3) . 3_566
O23 W8 O11 97.8(5) . .
O23 W8 O24 99.7(5) . .
O23 W8 O22 98.7(5) . .
O23 W8 O31 105.7(6) . .
O23 W8 O15 167.4(5) . .
O23 W8 Ce6 88.9(4) . 3_566
O24 W9 O12 81.1(5) . .
O24 W9 O15 72.9(4) . .
O12 W9 O15 70.6(4) . .
O32 W9 O24 91.8(5) . .
O32 W9 O12 157.5(5) . .
O32 W9 O15 86.9(5) . .
O32 W9 O26 93.3(5) . .
O26 W9 O24 155.8(5) . .
O26 W9 O12 85.3(5) . .
O26 W9 O15 83.8(5) . .
O25 W9 O24 98.5(5) . .
O25 W9 O12 98.4(5) . .
O25 W9 O32 103.7(6) . .
O25 W9 O15 166.7(5) . .
O25 W9 O26 103.2(6) . .
O22 W7 O10 78.8(4) . .
O22 W7 O14 84.3(4) . .
O22 W7 Ce6 38.8(3) . 3_566
O10 W7 O14 71.4(4) . .
O10 W7 Ce6 42.7(3) . 3_566
O30 W7 O22 90.4(5) . .
O30 W7 O10 156.9(5) . .
O30 W7 O20 95.2(5) . .
O30 W7 O14 87.3(5) . .
O30 W7 Ce6 129.1(4) . 3_566
O20 W7 O22 158.6(5) . .
O20 W7 O10 88.2(5) . .
O20 W7 O14 75.4(4) . .
O20 W7 Ce6 130.9(4) . 3_566
O21 W7 O22 98.6(5) . .
O21 W7 O10 97.0(5) . .
O21 W7 O30 104.9(6) . .
O21 W7 O20 99.8(5) . .
O21 W7 O14 167.4(5) . .
O21 W7 Ce6 89.0(4) . 3_566
O14 W7 Ce6 85.6(3) . 3_566
O11 W3 O15 72.0(4) . .
O11 W3 Ce6 41.8(3) . 3_566
O6 W3 O11 78.6(5) . .
O6 W3 O15 85.3(4) . .
O6 W3 Ce6 39.5(3) . 3_566
O12 W3 O11 90.0(5) . .
O12 W3 O6 159.7(5) . .
O12 W3 O15 75.2(4) . .
O12 W3 Ce6 131.8(4) . 3_566
O15 W3 Ce6 86.7(3) . 3_566
O4 W3 O11 157.5(5) . .
O4 W3 O6 88.4(5) . .
O4 W3 O12 96.4(5) . .
O4 W3 O15 88.7(5) . .
O4 W3 Ce6 127.9(4) . 3_566
O3 W3 O11 96.5(5) . .
O3 W3 O6 98.6(5) . .
O3 W3 O12 99.3(5) . .
O3 W3 O15 167.0(5) . .
O3 W3 O4 103.7(6) . .
O3 W3 Ce6 88.6(4) . 3_566
O6 W2 O14 84.1(4) . .
O6 W2 Ce6 39.0(3) . 3_566
O10 W2 O6 79.0(4) . .
O10 W2 O14 72.4(5) . .
O10 W2 Ce6 42.4(3) . 3_566
O9 W2 O6 159.7(5) . .
O9 W2 O10 91.7(5) . .
O9 W2 O5 95.4(6) . .
O9 W2 O14 75.9(5) . .
O9 W2 Ce6 134.1(4) . 3_566
O2 W2 O6 98.5(5) . .
O2 W2 O10 97.5(6) . .
O2 W2 O9 100.6(6) . .
O2 W2 O5 102.4(6) . .
O2 W2 O14 169.1(5) . .
O2 W2 Ce6 89.6(4) . 3_566
O5 W2 O6 87.1(5) . .
O5 W2 O10 157.2(5) . .
O5 W2 O14 88.3(5) . .
O5 W2 Ce6 126.1(4) . 3_566
O14 W2 Ce6 85.8(3) . 3_566
O7 W4 O13 70.8(4) . .
O16 W4 O7 84.2(5) . .
O16 W4 O13 73.8(5) . .
O26 W4 O7 83.7(5) . .
O26 W4 O16 157.2(5) . .
O26 W4 O13 84.0(4) . .
O33 W4 O7 157.7(5) . .
O33 W4 O16 92.5(6) . .
O33 W4 O26 91.5(5) . .
O33 W4 O13 87.1(5) . .
O27 W4 O7 98.7(6) . .
O27 W4 O16 98.5(6) . .
O27 W4 O26 102.3(5) . .
O27 W4 O33 103.6(6) . .
O27 W4 O13 167.3(5) . .
O9 W6 O14 70.3(4) . .
O18 W6 O9 85.6(5) . .
O18 W6 O20 157.5(5) . .
O18 W6 O14 86.0(4) . .
O29 W6 O9 157.0(5) . .
O29 W6 O18 92.9(5) . .
O29 W6 O20 92.5(5) . .
O29 W6 O14 86.8(5) . .
O20 W6 O9 81.0(5) . .
O20 W6 O14 72.4(4) . .
O19 W6 O9 98.6(6) . .
O19 W6 O18 101.1(6) . .
O19 W6 O29 104.1(6) . .
O19 W6 O20 98.8(6) . .
O19 W6 O14 166.5(6) . .
O8 W1 O5 90.5(6) . .
O8 W1 O4 157.1(5) . .
O8 W1 O13 74.6(5) . .
O7 W1 O8 93.8(6) . .
O7 W1 O5 155.6(5) . .
O7 W1 O4 86.9(5) . .
O7 W1 O13 73.2(5) . .
O5 W1 O13 84.9(4) . .
O4 W1 O5 80.0(5) . .
O4 W1 O13 83.8(5) . .
O1 W1 O8 101.8(6) . .
O1 W1 O7 100.9(6) . .
O1 W1 O5 101.6(6) . .
O1 W1 O4 100.5(6) . .
O1 W1 O13 172.6(5) . .
O8 W5 O13 72.1(4) . .
O18 W5 O8 83.7(5) . .
O18 W5 O16 157.5(5) . .
O18 W5 O13 84.8(5) . .
O16 W5 O8 84.2(6) . .
O16 W5 O13 73.5(5) . .
O28 W5 O8 158.7(5) . .
O28 W5 O18 91.0(6) . .
O28 W5 O16 93.5(6) . .
O28 W5 O13 86.9(5) . .
O17 W5 O8 97.3(6) . .
O17 W5 O18 101.3(6) . .
O17 W5 O16 99.0(6) . .
O17 W5 O13 167.4(5) . .
O17 W5 O28 104.0(6) . .
O32 Ce3 Ce1 114.1(3) . .
O32 Ce3 O36 76.3(4) . .
O32 Ce3 O44 75.4(4) . .
O32 Ce3 O33 71.2(4) . .
O32 Ce3 O37 143.2(4) . .
O32 Ce3 Ce4 167.6(3) . .
O32 Ce3 Ce6 112.2(3) . .
O32 Ce3 O45B 107.4(11) . .
O32 Ce3 O45A 122.0(12) . .
O34 Ce3 Ce1 31.0(3) . .
O34 Ce3 O32 91.3(4) . .
O34 Ce3 O36 68.2(4) . .
O34 Ce3 O40 89.3(4) . .
O34 Ce3 O44 141.7(4) . .
O34 Ce3 O33 91.9(4) . .
O34 Ce3 O37 69.4(4) . .
O34 Ce3 Ce4 78.7(3) . .
O34 Ce3 Ce6 78.1(3) . .
O34 Ce3 O45B 149.5(9) . .
O34 Ce3 O45A 139.9(11) . .
O36 Ce3 Ce1 94.5(3) . .
O36 Ce3 Ce4 93.0(3) . .
O36 Ce3 Ce6 37.3(3) . .
O40 Ce3 Ce1 83.5(3) . .
O40 Ce3 O32 142.5(4) . .
O40 Ce3 O36 69.2(4) . .
O40 Ce3 O44 81.2(4) . .
O40 Ce3 O33 146.2(4) . .
O40 Ce3 O37 70.7(4) . .
O40 Ce3 Ce4 31.7(3) . .
O40 Ce3 Ce6 31.9(3) . .
O40 Ce3 O45B 89.9(10) . .
O40 Ce3 O45A 77.4(11) . .
O44 Ce3 Ce1 163.3(3) . .
O44 Ce3 O36 73.8(4) . .
O44 Ce3 Ce4 108.0(3) . .
O44 Ce3 Ce6 74.4(3) . .
O33 Ce3 Ce1 80.4(3) . .
O33 Ce3 O36 141.3(4) . .
O33 Ce3 O44 116.2(5) . .
O33 Ce3 O37 78.2(4) . .
O33 Ce3 Ce4 116.0(3) . .
O33 Ce3 Ce6 169.3(3) . .
O33 Ce3 O45B 72.6(9) . .
O33 Ce3 O45A 80.2(9) . .
O37 Ce3 Ce1 38.9(3) . .
O37 Ce3 O36 120.6(4) . .
O37 Ce3 O44 138.4(4) . .
O37 Ce3 Ce4 39.0(3) . .
O37 Ce3 Ce6 94.7(3) . .
O37 Ce3 O45B 81.6(10) . .
O37 Ce3 O45A 70.5(11) . .
Ce4 Ce3 Ce1 59.78(3) . .
Ce6 Ce3 Ce1 89.05(3) . .
Ce6 Ce3 Ce4 58.86(3) . .
O45B Ce3 Ce1 118.7(8) . .
O45B Ce3 O36 138.8(8) . .
O45B Ce3 O44 68.0(8) . .
O45B Ce3 Ce4 84.7(11) . .
O45B Ce3 Ce6 114.6(9) . .
O45A Ce3 Ce1 109.1(10) . .
O45A Ce3 O36 136.3(9) . .
O45A Ce3 O44 73.9(9) . .
O45A Ce3 Ce4 70.1(12) . .
O45A Ce3 Ce6 105.2(10) . .
Ce1 Ce2 Ce3 59.73(3) . .
O31 Ce2 Ce3 79.7(3) . .
O31 Ce2 Ce1 113.7(3) . .
O31 Ce2 O42 73.0(4) . .
O31 Ce2 O43 115.3(4) . .
O31 Ce2 O36 76.5(4) . .
O31 Ce2 O35 140.9(4) . .
O31 Ce2 Ce5 171.2(3) . .
O31 Ce2 Ce6 113.2(3) . .
O30 Ce2 Ce3 115.0(3) . .
O30 Ce2 Ce1 82.4(3) . .
O30 Ce2 O31 69.7(4) . .
O30 Ce2 O42 108.3(4) . .
O30 Ce2 O43 74.9(4) . .
O30 Ce2 O36 141.5(4) . .
O30 Ce2 O35 78.0(4) . .
O30 Ce2 Ce5 114.2(3) . .
O30 Ce2 Ce6 172.5(3) . .
O34 Ce2 Ce3 29.3(3) . .
O34 Ce2 Ce1 32.1(3) . .
O34 Ce2 O31 90.5(4) . .
O34 Ce2 O30 94.3(4) . .
O34 Ce2 O42 144.5(4) . .
O34 Ce2 O43 144.9(4) . .
O34 Ce2 O36 67.7(4) . .
O34 Ce2 O35 70.1(4) . .
O34 Ce2 Ce5 81.4(3) . .
O34 Ce2 Ce6 78.9(3) . .
O42 Ce2 Ce3 115.3(3) . .
O42 Ce2 Ce1 169.1(3) . .
O42 Ce2 Ce5 111.9(3) . .
O42 Ce2 Ce6 79.1(3) . .
O43 Ce2 Ce3 164.8(3) . .
O43 Ce2 Ce1 112.8(3) . .
O43 Ce2 O42 69.4(4) . .
O43 Ce2 O36 138.5(4) . .
O43 Ce2 Ce5 73.5(3) . .
O43 Ce2 Ce6 108.9(3) . .
O36 Ce2 Ce3 38.8(3) . .
O36 Ce2 Ce1 95.2(3) . .
O36 Ce2 O42 77.7(4) . .
O36 Ce2 Ce5 97.1(3) . .
O36 Ce2 Ce6 38.3(3) . .
O35 Ce2 Ce3 95.2(3) . .
O35 Ce2 Ce1 38.4(3) . .
O35 Ce2 O42 140.2(4) . .
O35 Ce2 O43 75.0(4) . .
O35 Ce2 O36 122.3(4) . .
O35 Ce2 Ce5 38.6(3) . .
O35 Ce2 Ce6 96.6(3) . .
O39 Ce2 Ce3 83.6(3) . .
O39 Ce2 Ce1 83.7(3) . .
O39 Ce2 O31 144.1(4) . .
O39 Ce2 O30 146.0(4) . .
O39 Ce2 O34 90.1(4) . .
O39 Ce2 O42 86.1(4) . .
O39 Ce2 O43 82.3(4) . .
O39 Ce2 O36 70.6(4) . .
O39 Ce2 O35 71.9(4) . .
O39 Ce2 Ce5 33.4(3) . .
O39 Ce2 Ce6 32.4(3) . .
Ce5 Ce2 Ce3 91.53(3) . .
Ce5 Ce2 Ce1 60.31(3) . .
Ce6 Ce2 Ce3 59.95(3) . .
Ce6 Ce2 Ce1 90.17(3) . .
Ce6 Ce2 Ce5 61.99(3) . .
Ce2 Ce1 Ce3 60.92(3) . .
Ce2 Ce1 Ce5 59.58(3) . .
O34 Ce1 Ce3 30.3(3) . .
O34 Ce1 Ce2 32.2(3) . .
O34 Ce1 O29 92.5(4) . .
O34 Ce1 O46 143.2(4) . .
O34 Ce1 O35 70.0(4) . .
O34 Ce1 O37 68.5(4) . .
O34 Ce1 O47 144.6(4) . .
O34 Ce1 O28 93.0(4) . .
O34 Ce1 Ce4 78.4(3) . .
O34 Ce1 Ce5 80.8(3) . .
O34 Ce1 O38 87.7(4) . .
O29 Ce1 Ce3 114.6(3) . .
O29 Ce1 Ce2 79.6(3) . .
O29 Ce1 O46 112.8(4) . .
O29 Ce1 O35 75.2(4) . .
O29 Ce1 O37 143.2(4) . .
O29 Ce1 O47 76.2(4) . .
O29 Ce1 Ce4 168.3(3) . .
O29 Ce1 Ce5 111.4(3) . .
O46 Ce1 Ce3 112.9(3) . .
O46 Ce1 Ce2 167.4(3) . .
O46 Ce1 O35 140.5(4) . .
O46 Ce1 O37 75.6(4) . .
O46 Ce1 Ce4 78.7(3) . .
O46 Ce1 Ce5 111.7(3) . .
O35 Ce1 Ce3 96.1(3) . .
O35 Ce1 Ce2 38.1(3) . .
O35 Ce1 O37 122.3(4) . .
O35 Ce1 Ce4 94.6(3) . .
O35 Ce1 Ce5 38.2(3) . .
O37 Ce1 Ce3 38.6(3) . .
O37 Ce1 Ce2 95.8(3) . .
O37 Ce1 Ce4 39.2(3) . .
O37 Ce1 Ce5 96.8(3) . .
O47 Ce1 Ce3 164.1(3) . .
O47 Ce1 Ce2 112.5(3) . .
O47 Ce1 O46 70.4(4) . .
O47 Ce1 O35 74.7(4) . .
O47 Ce1 O37 136.8(4) . .
O47 Ce1 Ce4 107.1(3) . .
O47 Ce1 Ce5 72.9(3) . .
O28 Ce1 Ce3 82.1(3) . .
O28 Ce1 Ce2 115.3(3) . .
O28 Ce1 O29 69.9(4) . .
O28 Ce1 O46 72.7(4) . .
O28 Ce1 O35 140.4(4) . .
O28 Ce1 O37 79.7(4) . .
O28 Ce1 O47 113.3(5) . .
O28 Ce1 Ce4 117.4(3) . .
O28 Ce1 Ce5 173.7(3) . .
Ce4 Ce1 Ce3 59.92(3) . .
Ce4 Ce1 Ce2 88.81(3) . .
Ce4 Ce1 Ce5 60.33(3) . .
Ce5 Ce1 Ce3 91.81(3) . .
O38 Ce1 Ce3 82.0(3) . .
O38 Ce1 Ce2 81.2(3) . .
O38 Ce1 O29 143.2(4) . .
O38 Ce1 O46 87.2(4) . .
O38 Ce1 O35 70.3(4) . .
O38 Ce1 O37 69.8(4) . .
O38 Ce1 O47 82.6(4) . .
O38 Ce1 O28 146.9(4) . .
O38 Ce1 Ce4 30.7(3) . .
O38 Ce1 Ce5 32.5(3) . .
O15 As1 O14 97.4(5) . .
O13 As1 O15 98.8(5) . .
O13 As1 O14 100.1(5) . .
W8 O11 Ce6 104.4(5) . 3_566
W3 O11 W8 117.8(6) . .
W3 O11 Ce6 104.6(5) . 3_566
W8 O24 W9 119.6(6) . .
W8 O22 Ce6 107.6(5) . 3_566
W7 O22 W8 140.0(6) . .
W7 O22 Ce6 109.4(5) . 3_566
W1 O8 W5 120.6(6) . .
W3 O6 W2 140.7(6) . .
W3 O6 Ce6 107.8(5) . 3_566
W2 O6 Ce6 107.8(5) . 3_566
W1 O7 W4 122.0(6) . .
W7 O10 Ce6 102.9(5) . 3_566
W2 O10 W7 117.2(6) . .
W2 O10 Ce6 104.6(5) . 3_566
W3 O12 W9 120.2(6) . .
W2 O9 W6 120.0(6) . .
W6 O18 W5 143.2(7) . .
W8 O31 Ce2 162.3(7) . .
W7 O30 Ce2 163.4(6) . .
W9 O32 Ce3 157.8(6) . .
W8 O15 W9 90.5(4) . .
W3 O15 W8 98.2(4) . .
W3 O15 W9 93.7(4) . .
As1 O15 W8 117.0(5) . .
As1 O15 W9 115.3(5) . .
As1 O15 W3 132.6(6) . .
W5 O16 W4 119.3(6) . .
Ce3 O34 Ce2 120.6(5) . .
Ce3 O34 Ce1 118.6(5) . .
Ce1 O34 Ce2 115.7(5) . .
Ce2 O42 Na1 141.7(6) . 4_656
Ce2 O43 Na1 113.9(5) . .
C3 O43 Ce2 131.2(13) . .
C3 O43 Na1 114.3(12) . .
W9 O26 W4 144.6(7) . .
W6 O29 Ce1 158.8(6) . .
Ce2 O36 Ce3 102.7(4) . .
Ce6 O36 Ce3 103.2(4) . .
Ce6 O36 Ce2 101.5(4) . .
Ce4 O40 Ce3 115.9(5) . .
Ce4 O40 Ce6 114.3(5) . .
Ce6 O40 Ce3 115.5(5) . .
O42 Na1 O43 122.6(6) 3_566 .
O42 Na1 Na1 62.9(5) 3_566 4_656
O42 Na1 Na1 121.8(5) 3_566 2_665
O42 Na1 Na1 56.0(5) 3_566 3_566
O42 Na1 O23 88.9(5) 3_566 3_566
O43 Na1 Na1 138.5(5) . 3_566
O43 Na1 Na1 95.2(5) . 4_656
O43 Na1 Na1 89.8(6) . 2_665
O43 Na1 O23 137.4(6) . 3_566
Na1 Na1 Na1 44.7(4) 4_656 3_566
Na1 Na1 Na1 67.7(2) 2_665 3_566
Na1 Na1 Na1 67.7(2) 2_665 4_656
O23 Na1 Na1 126.2(5) 3_566 4_656
O23 Na1 Na1 96.7(7) 3_566 2_665
O23 Na1 Na1 81.5(5) 3_566 3_566
C3 O52 Ce5 137.2(12) . .
Ce2 O35 Ce1 103.5(4) . .
Ce2 O35 Ce5 102.9(4) . .
Ce5 O35 Ce1 103.6(4) . .
W4 O33 Ce3 159.3(7) . .
W2 O5 W1 156.0(7) . .
W3 O4 W1 154.5(7) . .
W7 O20 W6 119.0(6) . .
W4 O13 W1 93.7(4) . .
W4 O13 W5 92.2(4) . .
W5 O13 W1 92.6(4) . .
As1 O13 W4 117.2(6) . .
As1 O13 W1 134.8(6) . .
As1 O13 W5 116.5(5) . .
Ce3 O37 Ce1 102.5(5) . .
Ce3 O37 Ce4 102.1(5) . .
Ce4 O37 Ce1 101.5(4) . .
C2 O47 Ce1 131.9(13) . .
C2 O51 Ce5 138.2(14) . .
Ce4 O41 Ce5 101.0(5) . .
Ce6 O41 Ce4 102.6(5) . .
Ce6 O41 Ce5 104.3(5) . .
W5 O28 Ce1 161.8(7) . .
Ce2 O39 Ce5 114.4(5) . .
Ce2 O39 Ce6 115.4(5) . .
Ce6 O39 Ce5 118.6(5) . .
C1 O56 Ce4 121(2) . .
C4 O50 Ce4 134.5(13) . .
W7 O14 W2 97.7(5) . .
W7 O14 W6 91.5(4) . .
W2 O14 W6 93.6(4) . .
As1 O14 W7 117.8(6) . .
As1 O14 W2 133.0(6) . .
As1 O14 W6 113.7(6) . .
C4 O55 Ce5 138.5(14) . .
Ce3 Ce4 Ce5 91.84(3) . .
Ce1 Ce4 Ce3 60.30(3) . .
Ce1 Ce4 Ce5 60.00(3) . .
O40 Ce4 Ce3 32.4(3) . .
O40 Ce4 Ce1 84.5(3) . .
O40 Ce4 O49 86.1(5) . .
O40 Ce4 O37 71.3(4) . .
O40 Ce4 O41 71.2(4) . .
O40 Ce4 O56 84.0(5) . .
O40 Ce4 O48 151.7(5) . .
O40 Ce4 O50 139.6(5) . .
O40 Ce4 Ce5 86.4(3) . .
O40 Ce4 Ce6 32.9(3) . .
O49 Ce4 Ce3 112.8(4) . .
O49 Ce4 Ce1 169.2(4) . .
O49 Ce4 Ce5 114.1(3) . .
O49 Ce4 Ce6 78.9(4) . .
O37 Ce4 Ce3 38.9(3) . .
O37 Ce4 Ce1 39.3(3) . .
O37 Ce4 O49 140.7(5) . .
O37 Ce4 Ce5 96.6(3) . .
O37 Ce4 Ce6 96.2(3) . .
O41 Ce4 Ce3 95.9(3) . .
O41 Ce4 Ce1 96.4(3) . .
O41 Ce4 O49 75.5(5) . .
O41 Ce4 O37 123.3(4) . .
O41 Ce4 Ce5 40.6(3) . .
O41 Ce4 Ce6 38.2(3) . .
O56 Ce4 Ce3 76.3(4) . .
O56 Ce4 Ce1 111.8(4) . .
O56 Ce4 O49 72.4(5) . .
O56 Ce4 O37 73.6(5) . .
O56 Ce4 O41 140.4(5) . .
O56 Ce4 Ce5 168.1(4) . .
O56 Ce4 Ce6 111.9(4) . .
O48 Ce4 Ce3 122.4(4) . .
O48 Ce4 Ce1 87.5(5) . .
O48 Ce4 O49 103.2(6) . .
O48 Ce4 O37 85.5(5) . .
O48 Ce4 O41 136.9(5) . .
O48 Ce4 O56 73.8(5) . .
O48 Ce4 Ce5 112.8(4) . .
O48 Ce4 Ce6 174.3(4) . .
O50 Ce4 Ce3 163.0(3) . .
O50 Ce4 Ce1 110.5(3) . .
O50 Ce4 O49 73.7(5) . .
O50 Ce4 O37 142.6(5) . .
O50 Ce4 O41 70.0(4) . .
O50 Ce4 O56 120.6(5) . .
O50 Ce4 O48 68.5(5) . .
O50 Ce4 Ce5 71.3(3) . .
O50 Ce4 Ce6 107.5(3) . .
Ce6 Ce4 Ce3 60.54(3) . .
Ce6 Ce4 Ce1 90.32(3) . .
Ce6 Ce4 Ce5 61.66(3) . .
O38 Ce4 Ce3 83.3(3) . .
O38 Ce4 Ce1 32.0(3) . .
O38 Ce4 O40 94.9(4) . .
O38 Ce4 O49 144.5(5) . .
O38 Ce4 O37 71.2(5) . .
O38 Ce4 O41 71.4(5) . .
O38 Ce4 O56 143.1(5) . .
O38 Ce4 O48 92.5(5) . .
O38 Ce4 O50 83.2(5) . .
O38 Ce4 Ce5 31.1(3) . .
O38 Ce4 Ce6 82.9(3) . .
Ce2 Ce5 Ce1 60.11(3) . .
Ce2 Ce5 Ce4 88.73(3) . .
Ce1 Ce5 Ce4 59.66(3) . .
O52 Ce5 Ce2 70.1(3) . .
O52 Ce5 Ce1 109.9(3) . .
O52 Ce5 O54 73.9(5) . .
O52 Ce5 O41 135.0(4) . .
O52 Ce5 O53 64.7(4) . .
O52 Ce5 Ce4 158.4(3) . .
O35 Ce5 Ce2 38.5(3) . .
O35 Ce5 Ce1 38.3(3) . .
O35 Ce5 O52 72.0(4) . .
O35 Ce5 O54 139.2(5) . .
O35 Ce5 O41 118.7(4) . .
O35 Ce5 O53 117.4(5) . .
O35 Ce5 Ce4 94.1(3) . .
O51 Ce5 Ce2 110.7(3) . .
O51 Ce5 Ce1 69.7(4) . .
O51 Ce5 O52 87.3(5) . .
O51 Ce5 O35 72.5(4) . .
O51 Ce5 O54 127.5(5) . .
O51 Ce5 O41 137.4(4) . .
O51 Ce5 O53 62.7(5) . .
O51 Ce5 Ce4 104.5(4) . .
O54 Ce5 Ce2 107.9(4) . .
O54 Ce5 Ce1 162.8(3) . .
O54 Ce5 O41 73.2(5) . .
O54 Ce5 O53 64.9(5) . .
O54 Ce5 Ce4 110.5(4) . .
O41 Ce5 Ce2 92.1(3) . .
O41 Ce5 Ce1 94.1(3) . .
O41 Ce5 O53 124.0(5) . .
O41 Ce5 Ce4 38.4(3) . .
O39 Ce5 Ce2 32.1(3) . .
O39 Ce5 Ce1 82.5(3) . .
O39 Ce5 O52 79.3(4) . .
O39 Ce5 O35 70.4(4) . .
O39 Ce5 O51 142.8(5) . .
O39 Ce5 O54 81.8(5) . .
O39 Ce5 O41 66.5(4) . .
O39 Ce5 O53 135.9(4) . .
O39 Ce5 O55 136.6(4) . .
O39 Ce5 Ce4 80.5(3) . .
O53 Ce5 Ce2 134.4(3) . .
O53 Ce5 Ce1 132.2(4) . .
O53 Ce5 Ce4 136.7(3) . .
O55 Ce5 Ce2 158.7(3) . .
O55 Ce5 Ce1 107.4(4) . .
O55 Ce5 O52 131.1(5) . .
O55 Ce5 O35 140.7(5) . .
O55 Ce5 O51 77.1(5) . .
O55 Ce5 O54 79.7(5) . .
O55 Ce5 O41 70.6(4) . .
O55 Ce5 O53 66.9(5) . .
O55 Ce5 Ce4 70.0(3) . .
O38 Ce5 Ce2 81.7(3) . .
O38 Ce5 Ce1 32.6(3) . .
O38 Ce5 O52 142.5(5) . .
O38 Ce5 O35 70.5(4) . .
O38 Ce5 O51 79.8(5) . .
O38 Ce5 O54 140.4(5) . .
O38 Ce5 O41 68.1(4) . .
O38 Ce5 O39 90.0(4) . .
O38 Ce5 O53 134.1(4) . .
O38 Ce5 O55 80.2(5) . .
O38 Ce5 Ce4 30.0(3) . .
W8 Ce6 W7 64.09(2) 4_656 4_656
W8 Ce6 W2 93.13(3) 4_656 4_656
W3 Ce6 W8 59.08(2) 4_656 4_656
W3 Ce6 W7 92.78(3) 4_656 4_656
W3 Ce6 W2 65.10(2) 4_656 4_656
W2 Ce6 W7 58.34(2) 4_656 4_656
O11 Ce6 W8 34.2(3) 4_656 4_656
O11 Ce6 W7 92.4(3) 4_656 4_656
O11 Ce6 W3 33.5(3) 4_656 4_656
O11 Ce6 W2 92.9(3) 4_656 4_656
O11 Ce6 O10 110.7(4) 4_656 4_656
O22 Ce6 W8 32.9(3) 4_656 4_656
O22 Ce6 W7 31.8(3) 4_656 4_656
O22 Ce6 W3 78.4(3) 4_656 4_656
O22 Ce6 W2 77.6(3) 4_656 4_656
O22 Ce6 O11 64.9(4) 4_656 4_656
O22 Ce6 O10 64.2(4) 4_656 4_656
O6 Ce6 W8 78.6(3) 4_656 4_656
O6 Ce6 W7 78.2(3) 4_656 4_656
O6 Ce6 W3 32.7(3) 4_656 4_656
O6 Ce6 W2 33.2(3) 4_656 4_656
O6 Ce6 O11 64.2(4) 4_656 4_656
O6 Ce6 O22 81.1(4) 4_656 4_656
O6 Ce6 O10 64.3(4) 4_656 4_656
O6 Ce6 O36 142.0(4) 4_656 .
O6 Ce6 O41 88.5(4) 4_656 .
O10 Ce6 W8 93.0(3) 4_656 4_656
O10 Ce6 W7 34.4(3) 4_656 4_656
O10 Ce6 W3 92.7(3) 4_656 4_656
O10 Ce6 W2 33.0(3) 4_656 4_656
O36 Ce6 W8 105.3(3) . 4_656
O36 Ce6 W7 70.4(3) . 4_656
O36 Ce6 W3 161.6(3) . 4_656
O36 Ce6 W2 109.4(3) . 4_656
O36 Ce6 O11 136.2(4) . 4_656
O36 Ce6 O22 83.3(4) . 4_656
O36 Ce6 O10 77.7(4) . 4_656
O36 Ce6 O41 124.0(4) . .
O40 Ce6 W8 176.1(3) . 4_656
O40 Ce6 W7 116.9(3) . 4_656
O40 Ce6 W3 124.1(3) . 4_656
O40 Ce6 W2 90.5(3) . 4_656
O40 Ce6 O11 147.1(4) . 4_656
O40 Ce6 O22 147.3(4) . 4_656
O40 Ce6 O6 105.3(4) . 4_656
O40 Ce6 O10 89.3(4) . 4_656
O40 Ce6 O36 72.0(4) . .
O40 Ce6 O41 72.0(4) . .
O41 Ce6 W8 107.9(3) . 4_656
O41 Ce6 W7 165.5(3) . 4_656
O41 Ce6 W3 72.8(3) . 4_656
O41 Ce6 W2 112.3(3) . 4_656
O41 Ce6 O11 76.5(4) . 4_656
O41 Ce6 O22 140.8(4) . 4_656
O41 Ce6 O10 141.9(4) . 4_656
O39 Ce6 W8 80.2(3) . 4_656
O39 Ce6 W7 117.5(3) . 4_656
O39 Ce6 W3 111.1(3) . 4_656
O39 Ce6 W2 173.3(3) . 4_656
O39 Ce6 O11 81.8(4) . 4_656
O39 Ce6 O22 96.4(4) . 4_656
O39 Ce6 O6 143.7(4) . 4_656
O39 Ce6 O10 146.1(4) . 4_656
O39 Ce6 O36 72.4(4) . .
O39 Ce6 O40 96.2(4) . .
O39 Ce6 O41 70.6(4) . .
W8 O23 Na1 123.8(6) . 4_656
Ce4 O38 Ce1 117.4(5) . .
Ce4 O38 Ce5 118.9(6) . .
Ce5 O38 Ce1 115.0(5) . .
O47 C2 H2 116.8 . .
O51 C2 O47 126(2) . .
O51 C2 H2 116.8 . .
O43 C3 H3 116.0 . .
O52 C3 O43 128.0(19) . .
O52 C3 H3 116.0 . .
O50 C4 H4 117.3 . .
O55 C4 O50 125.4(19) . .
O55 C4 H4 117.3 . .
O56 C1 H1 111.4 . .
O45A C1 O56 137(5) . .
O45A C1 H1 111.4 . .
O6W O5W O4W 146(8) . .
C1 O45A Ce3 134(4) . .

loop_
_geom_bond_atom_site_label_1
_geom_bond_atom_site_label_2
_geom_bond_distance
_geom_bond_site_symmetry_2
W8 O11 2.057(12) .
W8 O24 1.882(11) .
W8 O22 2.023(11) .
W8 O31 1.772(11) .
W8 O15 2.314(11) .
W8 Ce6 3.5451(12) 3_566
W8 O23 1.684(12) .
W9 O24 1.957(11) .
W9 O12 2.045(12) .
W9 O32 1.794(12) .
W9 O15 2.360(11) .
W9 O26 1.891(12) .
W9 O25 1.707(12) .
W7 O22 1.987(11) .
W7 O10 2.063(12) .
W7 O30 1.777(12) .
W7 O20 1.892(12) .
W7 O21 1.727(13) .
W7 O14 2.296(12) .
W7 Ce6 3.5570(12) 3_566
W3 O11 2.007(12) .
W3 O6 1.994(11) .
W3 O12 1.867(11) .
W3 O15 2.290(11) .
W3 O4 1.857(13) .
W3 O3 1.728(12) .
W3 Ce6 3.5133(12) 3_566
W2 O6 2.039(12) .
W2 O10 1.994(12) .
W2 O9 1.833(13) .
W2 O2 1.716(13) .
W2 O5 1.840(12) .
W2 O14 2.304(12) .
W2 Ce6 3.5468(12) 3_566
W4 O7 2.032(12) .
W4 O16 1.951(13) .
W4 O26 1.919(11) .
W4 O33 1.781(12) .
W4 O13 2.322(12) .
W4 O27 1.713(12) .
W6 O9 2.089(14) .
W6 O18 1.900(13) .
W6 O29 1.792(13) .
W6 O20 1.979(12) .
W6 O14 2.360(11) .
W6 O19 1.708(13) .
W1 O8 1.875(13) .
W1 O7 1.859(13) .
W1 O5 1.979(12) .
W1 O4 1.971(13) .
W1 O13 2.343(11) .
W1 O1 1.725(13) .
W5 O8 2.023(13) .
W5 O18 1.935(13) .
W5 O16 1.944(13) .
W5 O13 2.342(11) .
W5 O28 1.799(12) .
W5 O17 1.737(13) .
Ce3 Ce1 3.8015(14) .
Ce3 O32 2.319(12) .
Ce3 O34 2.188(11) .
Ce3 O36 2.472(11) .
Ce3 O40 2.257(12) .
Ce3 O44 2.465(13) .
Ce3 O33 2.354(12) .
Ce3 O37 2.431(12) .
Ce3 Ce4 3.7869(14) .
Ce3 Ce6 3.7849(14) .
Ce3 O45B 2.45(3) .
Ce3 O45A 2.44(3) .
Ce2 Ce1 3.7867(14) .
Ce2 O31 2.331(11) .
Ce2 O30 2.317(12) .
Ce2 O34 2.240(11) .
Ce2 O42 2.454(12) .
Ce2 O43 2.409(12) .
Ce2 O36 2.453(11) .
Ce2 O35 2.405(11) .
Ce2 O39 2.200(11) .
Ce2 Ce5 3.7665(14) .
Ce2 Ce6 3.7252(14) .
Ce1 O34 2.232(11) .
Ce1 O29 2.347(13) .
Ce1 O46 2.393(13) .
Ce1 O35 2.418(11) .
Ce1 O37 2.445(13) .
Ce1 O47 2.389(13) .
Ce1 O28 2.318(12) .
Ce1 Ce4 3.7815(15) .
Ce1 Ce5 3.7945(15) .
Ce1 O38 2.253(13) .
As1 O15 1.804(11) .
As1 O13 1.786(11) .
As1 O14 1.809(12) .
O11 Ce6 2.422(11) 3_566
O22 Ce6 2.362(11) 3_566
O6 Ce6 2.346(12) 3_566
O10 Ce6 2.473(11) 3_566
O42 Na1 2.671(17) 4_656
O43 Na1 2.815(18) .
O43 C3 1.27(2) .
O36 Ce6 2.356(12) .
O40 Ce4 2.210(12) .
O40 Ce6 2.219(12) .
Na1 O42 2.671(17) 3_566
Na1 Na1 3.94(3) 4_656
Na1 Na1 3.94(3) 3_566
Na1 Na1 2.99(3) 2_665
Na1 O23 2.948(18) 3_566
O52 Ce5 2.419(14) .
O52 C3 1.24(2) .
O35 Ce5 2.412(11) .
O49 Ce4 2.474(15) .
O37 Ce4 2.438(12) .
O47 C2 1.29(2) .
O51 Ce5 2.395(15) .
O51 C2 1.24(3) .
O54 Ce5 2.447(15) .
O41 Ce4 2.408(13) .
O41 Ce5 2.524(12) .
O41 Ce6 2.359(11) .
O39 Ce5 2.280(11) .
O39 Ce6 2.208(11) .
O53 Ce5 2.629(14) .
O56 Ce4 2.405(15) .
O56 C1 1.41(5) .
O48 Ce4 2.399(15) .
O50 Ce4 2.381(14) .
O50 C4 1.28(3) .
O55 Ce5 2.362(14) .
O55 C4 1.24(3) .
Ce4 Ce5 3.8070(15) .
Ce4 Ce6 3.7203(15) .
Ce4 O38 2.173(12) .
Ce5 O38 2.247(12) .
Ce6 W8 3.5452(12) 4_656
Ce6 W7 3.5570(12) 4_656
Ce6 W3 3.5132(12) 4_656
Ce6 W2 3.5468(12) 4_656
Ce6 O11 2.422(11) 4_656
Ce6 O22 2.362(11) 4_656
Ce6 O6 2.346(12) 4_656
Ce6 O10 2.473(11) 4_656
O23 Na1 2.948(18) 4_656
C2 H2 0.9500 .
C3 H3 0.9500 .
C4 H4 0.9500 .
O2W O3W 1.43(7) .
C1 H1 0.9500 .
C1 O45A 1.16(6) .
O8W O9W 1.50(9) .
O6W O5W 1.06(9) .
O13W O12W 1.20(9) .
O4W O5W 1.41(10) .
